data_4341184
loop_
_publ_author_name
'Zhao, Ya-Qin'
'Yu, Kai'
'Wang, Li-Wei'
'Wang, Ying'
'Wang, Xing-Po'
'Sun, Di'

_publ_section_title
;
 Anion-Induced Supramolecular Isomerism in Two Preyssler P5W30
 Polyoxometalate-Based Hybrid Materials.
;
_journal_issue 20
_journal_name_full 'Inorganic chemistry'
_journal_page_first 11046
_journal_page_last 11050
_journal_paper_doi 10.1021/ic501567s
_journal_volume 53
_journal_year 2014
_chemical_formula_moiety 'C48 H40 Co4 K N16 O119 P5 W30'
_chemical_formula_sum 'C48 H40 Co4 K N16 O119 P5 W30'
_chemical_formula_weight 8690.13
_chemical_name_systematic
; 
 ? 
;
_space_group_crystal_system orthorhombic
_space_group_IT_number 69
_space_group_name_Hall '-F 2 2'
_space_group_name_H-M_alt 'F m m m'
_symmetry_space_group_name_Hall '-F 2 2'
_symmetry_space_group_name_H-M 'F m m m'
_atom_sites_solution_hydrogens geom
_atom_sites_solution_primary direct
_atom_sites_solution_secondary difmap
_audit_creation_method SHELXL-97
_cell_angle_alpha 90.00
_cell_angle_beta 90.00
_cell_angle_gamma 90.00
_cell_formula_units_Z 4
_cell_length_a 18.1962(17)
_cell_length_b 28.429(3)
_cell_length_c 34.905(3)
_cell_measurement_reflns_used 2686
_cell_measurement_temperature 180(2)
_cell_measurement_theta_max 50.891
_cell_measurement_theta_min 4.477
_cell_volume 18056(3)
_computing_cell_refinement 'Bruker SAINT'
_computing_data_collection 'Bruker APEX II'
_computing_data_reduction 'Bruker SAINT'
_computing_molecular_graphics 'Bruker SAINT'
_computing_publication_material 'Bruker SAINT'
_computing_structure_refinement 'SHELXL-97 (Sheldrick, 1997)'
_computing_structure_solution 'SHELXS-97 (Sheldrick, 1990)'
_diffrn_ambient_temperature 180(2)
_diffrn_measured_fraction_theta_full 0.998
_diffrn_measured_fraction_theta_max 0.998
_diffrn_measurement_device_type 'Bruker APEX-II CCD'
_diffrn_measurement_method '\f and \w scans'
_diffrn_radiation_monochromator graphite
_diffrn_radiation_source 'fine-focus sealed tube'
_diffrn_radiation_type MoK\a
_diffrn_radiation_wavelength 0.71073
_diffrn_reflns_av_R_equivalents 0.0732
_diffrn_reflns_av_sigmaI/netI 0.0598
_diffrn_reflns_limit_h_max 21
_diffrn_reflns_limit_h_min -20
_diffrn_reflns_limit_k_max 33
_diffrn_reflns_limit_k_min -18
_diffrn_reflns_limit_l_max 39
_diffrn_reflns_limit_l_min -41
_diffrn_reflns_number 22624
_diffrn_reflns_theta_full 25.00
_diffrn_reflns_theta_max 25.00
_diffrn_reflns_theta_min 1.85
_exptl_absorpt_coefficient_mu 19.537
_exptl_absorpt_correction_T_max 0.4417
_exptl_absorpt_correction_T_min 0.2454
_exptl_absorpt_correction_type multi-scan
_exptl_absorpt_process_details sadabs
_exptl_crystal_colour pink
_exptl_crystal_density_diffrn 3.197
_exptl_crystal_density_method 'not measured'
_exptl_crystal_description block
_exptl_crystal_F_000 15256
_exptl_crystal_size_max 0.10
_exptl_crystal_size_mid 0.08
_exptl_crystal_size_min 0.05
_refine_diff_density_max 2.939
_refine_diff_density_min -2.950
_refine_diff_density_rms 0.396
_refine_ls_extinction_method none
_refine_ls_goodness_of_fit_ref 1.069
_refine_ls_hydrogen_treatment constr
_refine_ls_matrix_type full
_refine_ls_number_parameters 338
_refine_ls_number_reflns 4273
_refine_ls_number_restraints 121
_refine_ls_restrained_S_all 1.056
_refine_ls_R_factor_all 0.0858
_refine_ls_R_factor_gt 0.0650
_refine_ls_shift/su_max 0.002
_refine_ls_shift/su_mean 0.000
_refine_ls_structure_factor_coef Fsqd
_refine_ls_weighting_details 'calc w=1/[\s^2^(Fo^2^)+(0.0521P)^2^+6057.4331P] where P=(Fo^2^+2Fc^2^)/3'
_refine_ls_weighting_scheme calc
_refine_ls_wR_factor_gt 0.1586
_refine_ls_wR_factor_ref 0.1660
_reflns_number_gt 3181
_reflns_number_total 4273
_reflns_threshold_expression >2sigma(I)
_cod_data_source_file ic501567s_si_002.cif
_cod_data_source_block 1alfa
_cod_depositor_comments
;
The following automatic conversions were performed:

'_refine_ls_hydrogen_treatment' value 'CONSTR' changed to 'constr'
according to
/home/saulius/struct/COD-crude-data--automatic-downloads/rss-feeds/ACS/lib/dictionaries/cif_core.dic
dictionary named 'cif_core.dic' version 2.4.2 from 2011-04-26.

Automatic conversion script
Id: cif_fix_values 2281 2013-09-26 08:29:07Z andrius 

 Adding full bibliography for 4341184--4341185.cif.
;
_cod_database_code 4341184
_olex2_submission_special_instructions 'No special instructions were received'

loop_
_symmetry_equiv_pos_as_xyz
'x, y, z'
'-x, -y, z'
'-x, y, -z'
'x, -y, -z'
'x, y+1/2, z+1/2'
'-x, -y+1/2, z+1/2'
'-x, y+1/2, -z+1/2'
'x, -y+1/2, -z+1/2'
'x+1/2, y, z+1/2'
'-x+1/2, -y, z+1/2'
'-x+1/2, y, -z+1/2'
'x+1/2, -y, -z+1/2'
'x+1/2, y+1/2, z'
'-x+1/2, -y+1/2, z'
'-x+1/2, y+1/2, -z'
'x+1/2, -y+1/2, -z'
'-x, -y, -z'
'x, y, -z'
'x, -y, z'
'-x, y, z'
'-x, -y+1/2, -z+1/2'
'x, y+1/2, -z+1/2'
'x, -y+1/2, z+1/2'
'-x, y+1/2, z+1/2'
'-x+1/2, -y, -z+1/2'
'x+1/2, y, -z+1/2'
'x+1/2, -y, z+1/2'
'-x+1/2, y, z+1/2'
'-x+1/2, -y+1/2, -z'
'x+1/2, y+1/2, -z'
'x+1/2, -y+1/2, z'
'-x+1/2, y+1/2, z'

loop_
_atom_site_label
_atom_site_type_symbol
_atom_site_fract_x
_atom_site_fract_y
_atom_site_fract_z
_atom_site_U_iso_or_equiv
_atom_site_adp_type
_atom_site_occupancy
_atom_site_symmetry_multiplicity
_atom_site_calc_flag
_atom_site_refinement_flags
W1 W 0.90889(3) 0.43345(2) 0.667490(16) 0.03354(14) Uani 1 1 d .
W2 W 0.90953(3) 0.327029(18) 0.602202(16) 0.02960(13) Uani 1 1 d .
W3 W 0.90825(4) 0.28551(2) 0.5000 0.0294(2) Uani 1 2 d S
W4 W 0.81311(5) 0.39495(3) 0.52687(3) 0.0202(2) Uani 0.50 1 d P
W5 W 0.81184(5) 0.43452(3) 0.57534(3) 0.0190(2) Uani 0.50 1 d P
W6 W 0.81298(7) 0.5000 0.59177(4) 0.0225(3) Uani 0.50 2 d SP
Co1 Co 0.7500 0.2500 0.62021(7) 0.0250(6) Uani 1 2 d S
P1 P 1.0000 0.5000 0.5996(4) 0.028(3) Uani 0.50 4 d SP
P2 P 1.0000 0.4287(3) 0.5836(3) 0.021(2) Uani 0.50 2 d SP
P3 P 1.0000 0.3818(3) 0.5290(3) 0.023(2) Uani 0.50 2 d SP
O1 O 0.9130(7) 0.5000 0.6791(3) 0.034(4) Uani 1 2 d S
O1W O 0.7889(6) 0.2058(3) 0.5752(3) 0.060(3) Uani 1 1 d .
O2 O 1.0000 0.4242(4) 0.6944(3) 0.016(3) Uani 1 2 d S
O3 O 0.8508(4) 0.4189(3) 0.7035(3) 0.032(2) Uani 1 1 d .
O4 O 0.8436(4) 0.4492(3) 0.6278(2) 0.026(2) Uani 1 1 d .
O5 O 1.0000 0.4504(4) 0.6242(3) 0.029(3) Uani 1 2 d S
O6 O 0.9160(5) 0.3701(3) 0.6439(3) 0.034(2) Uani 1 1 d .
O7 O 1.0000 0.2990(4) 0.6197(3) 0.030(3) Uani 1 2 d S
O8 O 0.8482(4) 0.2883(2) 0.6232(2) 0.0206(18) Uani 1 1 d U
O9 O 0.9168(4) 0.2939(3) 0.5537(3) 0.032(2) Uani 1 1 d .
O10 O 0.8471(4) 0.3685(3) 0.5773(2) 0.0214(19) Uani 1 1 d U
O11 O 1.0000 0.3685(4) 0.5768(4) 0.033(3) Uani 1 2 d SU
O12 O 1.0000 0.2497(5) 0.5000 0.012(3) Uani 1 4 d SU
O13 O 0.8498(6) 0.2397(4) 0.5000 0.0271(18) Uani 1 2 d SU
O14 O 0.8458(6) 0.3369(4) 0.5000 0.025(3) Uani 1 2 d SU
O15 O 1.0000 0.3415(5) 0.5000 0.023(4) Uani 1 4 d S
O16 O 0.7239(12) 0.5000 0.6040(8) 0.036(7) Uani 0.50 2 d SP
O17 O 0.7198(9) 0.4264(6) 0.5868(5) 0.0275(19) Uani 0.50 1 d PU
O18 O 0.7200(10) 0.3774(6) 0.5349(5) 0.036(2) Uani 0.50 1 d PU
O19 O 0.8066(9) 0.4186(6) 0.5254(5) 0.030(3) Uani 0.50 1 d PU
O20 O 0.8074(8) 0.4500(5) 0.5522(5) 0.022(3) Uani 0.50 1 d PU
O22 O 0.9309(12) 0.5000 0.5751(7) 0.027(4) Uani 0.50 2 d SPU
O23 O 0.9310(8) 0.4451(5) 0.5641(4) 0.019(3) Uani 0.50 1 d PU
O24 O 0.9354(7) 0.4111(5) 0.5223(4) 0.016(3) Uani 0.50 1 d PU
N1 N 0.7055(6) 0.2961(4) 0.6612(4) 0.044(3) Uani 1 1 d .
N2 N 0.6304(6) 0.3172(4) 0.7079(4) 0.0395(9) Uani 1 1 d U
C1 C 0.6430(7) 0.2902(5) 0.6788(4) 0.0409(14) Uani 1 1 d U
H1 H 0.6085 0.2673 0.6707 0.049 Uiso 1 1 calc R
C2 C 0.7397(8) 0.3339(6) 0.6802(4) 0.056(5) Uani 1 1 d .
H2 H 0.7855 0.3481 0.6743 0.067 Uiso 1 1 calc R
C3 C 0.6921(9) 0.3456(7) 0.7095(5) 0.071(5) Uani 1 1 d U
H3 H 0.7005 0.3696 0.7280 0.085 Uiso 1 1 calc R
C4 C 0.5000 0.3211(6) 0.7080(6) 0.0376(14) Uani 1 2 d SU
H4 H 0.5000 0.3239 0.6809 0.045 Uiso 1 2 calc SR
C5 C 0.5653(7) 0.3191(5) 0.7279(4) 0.0379(8) Uani 1 1 d U
C6 C 0.5637(7) 0.3184(4) 0.7683(4) 0.0366(10) Uani 1 1 d U
H6 H 0.6087 0.3197 0.7822 0.044 Uiso 1 1 calc R
C7 C 0.5000 0.3160(6) 0.7877(6) 0.0358(14) Uani 1 2 d SU
H7 H 0.5000 0.3126 0.8147 0.043 Uiso 1 2 calc SR
O21 O 0.8081(13) 0.5000 0.5691(7) 0.029(4) Uani 0.50 2 d SPU
K1 K 0.9090(6) 0.5000 0.5000 0.0239(5) Uani 0.50 4 d SPU
O2W O 0.951(2) 0.5000 0.5000 0.038(11) Uani 0.50 4 d SP

loop_
_atom_site_aniso_label
_atom_site_aniso_U_11
_atom_site_aniso_U_22
_atom_site_aniso_U_33
_atom_site_aniso_U_23
_atom_site_aniso_U_13
_atom_site_aniso_U_12
W1 0.0168(2) 0.0512(3) 0.0326(3) 0.0105(2) 0.0034(2) -0.0025(2)
W2 0.0109(2) 0.0306(2) 0.0472(3) 0.0171(2) 0.0003(2) -0.0020(2)
W3 0.0113(3) 0.0174(3) 0.0597(5) 0.000 0.000 -0.0020(3)
W4 0.0110(4) 0.0172(4) 0.0323(5) 0.0011(4) 0.0012(4) -0.0004(3)
W5 0.0103(4) 0.0170(4) 0.0296(5) 0.0020(4) 0.0013(4) -0.0004(3)
W6 0.0129(6) 0.0244(7) 0.0303(8) 0.000 0.0033(6) 0.000
Co1 0.0167(10) 0.0293(11) 0.0289(13) 0.000 0.000 -0.0075(10)
P1 0.024(6) 0.024(6) 0.035(8) 0.000 0.000 0.000
P2 0.020(4) 0.023(4) 0.021(4) 0.003(4) 0.000 0.000
P3 0.006(3) 0.016(4) 0.047(6) 0.006(4) 0.000 0.000
O1 0.032(6) 0.058(8) 0.013(6) 0.000 -0.005(5) 0.000
O1W 0.065(6) 0.033(5) 0.081(8) -0.013(5) 0.030(6) 0.009(5)
O2 0.003(4) 0.022(5) 0.024(6) 0.009(5) 0.000 0.000
O3 0.023(4) 0.035(5) 0.039(5) 0.016(4) 0.010(4) -0.005(4)
O4 0.008(3) 0.048(5) 0.022(4) 0.008(4) -0.001(3) 0.004(3)
O5 0.026(6) 0.039(7) 0.024(7) 0.009(5) 0.000 0.000
O6 0.028(4) 0.039(5) 0.034(5) 0.004(4) -0.006(4) -0.010(4)
O7 0.021(6) 0.051(8) 0.018(6) -0.012(6) 0.000 0.000
O8 0.012(3) 0.013(3) 0.036(4) 0.001(3) 0.007(3) -0.007(3)
O9 0.019(4) 0.021(4) 0.058(6) -0.009(4) -0.017(4) 0.002(3)
O10 0.014(3) 0.019(3) 0.031(4) 0.007(3) 0.001(3) 0.001(3)
O11 0.016(4) 0.043(5) 0.041(5) 0.011(4) 0.000 0.000
O12 0.009(5) 0.011(5) 0.016(5) 0.000 0.000 0.000
O13 0.028(3) 0.026(3) 0.028(3) 0.000 0.000 0.001(2)
O14 0.022(4) 0.022(4) 0.030(5) 0.000 0.000 0.004(4)
O15 0.004(6) 0.019(8) 0.045(10) 0.000 0.000 0.000
O16 0.017(11) 0.047(15) 0.046(16) 0.000 0.004(12) 0.000
O17 0.027(3) 0.028(3) 0.028(3) 0.001(2) 0.001(2) -0.002(2)
O18 0.035(3) 0.035(3) 0.037(3) -0.002(2) 0.000(2) -0.001(2)
O19 0.023(5) 0.024(6) 0.043(6) -0.001(5) 0.008(5) -0.011(5)
O20 0.018(5) 0.024(5) 0.025(6) 0.008(5) 0.006(5) -0.003(4)
O22 0.027(6) 0.033(6) 0.023(6) 0.000 -0.007(5) 0.000
O23 0.018(5) 0.022(5) 0.017(5) 0.003(4) -0.007(4) 0.005(4)
O24 0.014(5) 0.017(5) 0.018(5) 0.001(4) -0.007(4) 0.006(4)
N1 0.027(6) 0.047(6) 0.059(8) -0.031(6) 0.007(6) -0.009(5)
N2 0.0179(16) 0.0388(17) 0.0618(17) -0.0173(17) 0.0009(17) 0.0017(15)
C1 0.018(2) 0.040(2) 0.064(3) -0.017(2) 0.001(2) 0.000(2)
C2 0.044(8) 0.075(11) 0.049(9) -0.013(8) 0.031(7) -0.017(8)
C3 0.051(5) 0.084(8) 0.077(12) -0.032(9) 0.030(9) -0.035(4)
C4 0.017(2) 0.036(2) 0.059(2) -0.019(2) 0.000 0.000
C5 0.0171(15) 0.0369(15) 0.0597(15) -0.0176(15) 0.0011(14) 0.0013(14)
C6 0.0157(17) 0.0359(17) 0.0582(18) -0.0180(17) 0.0009(17) 0.0001(16)
C7 0.014(2) 0.036(3) 0.057(3) -0.017(3) 0.000 0.000
O21 0.021(6) 0.037(7) 0.030(7) 0.000 0.002(5) 0.000
K1 0.0239(7) 0.0239(8) 0.0238(8) 0.000 0.000 0.000
O2W 0.07(2) 0.026(18) 0.021(19) 0.000 0.000 0.000

loop_
_atom_type_symbol
_atom_type_description
_atom_type_scat_dispersion_real
_atom_type_scat_dispersion_imag
_atom_type_scat_source
C C 0.0033 0.0016 'International Tables Vol C Tables 4.2.6.8 and 6.1.1.4'
H H 0.0000 0.0000 'International Tables Vol C Tables 4.2.6.8 and 6.1.1.4'
Co Co 0.3494 0.9721 'International Tables Vol C Tables 4.2.6.8 and 6.1.1.4'
K K 0.2009 0.2494 'International Tables Vol C Tables 4.2.6.8 and 6.1.1.4'
N N 0.0061 0.0033 'International Tables Vol C Tables 4.2.6.8 and 6.1.1.4'
O O 0.0106 0.0060 'International Tables Vol C Tables 4.2.6.8 and 6.1.1.4'
P P 0.1023 0.0942 'International Tables Vol C Tables 4.2.6.8 and 6.1.1.4'
W W -0.8490 6.8722 'International Tables Vol C Tables 4.2.6.8 and 6.1.1.4'

loop_
_geom_angle_atom_site_label_1
_geom_angle_atom_site_label_2
_geom_angle_atom_site_label_3
_geom_angle
_geom_angle_site_symmetry_1
_geom_angle_site_symmetry_3
O3 W1 O4 102.2(4) . .
O3 W1 O2 98.2(4) . .
O4 W1 O2 159.6(4) . .
O3 W1 O1 96.1(4) . .
O4 W1 O1 86.9(4) . .
O2 W1 O1 89.9(5) . .
O3 W1 O6 97.3(4) . .
O4 W1 O6 87.2(4) . .
O2 W1 O6 91.3(4) . .
O1 W1 O6 166.2(4) . .
O3 W1 O5 172.4(4) . .
O4 W1 O5 85.5(3) . .
O2 W1 O5 74.2(3) . .
O1 W1 O5 84.5(5) . .
O6 W1 O5 82.6(4) . .
O8 W2 O10 102.1(3) . .
O8 W2 O6 97.2(4) . .
O10 W2 O6 89.3(4) . .
O8 W2 O7 98.8(4) . .
O10 W2 O7 159.2(4) . .
O6 W2 O7 88.4(4) . .
O8 W2 O9 96.0(3) . .
O10 W2 O9 86.7(3) . .
O6 W2 O9 166.8(4) . .
O7 W2 O9 90.9(4) . .
O8 W2 O11 171.6(3) . .
O10 W2 O11 85.9(3) . .
O6 W2 O11 85.3(4) . .
O7 W2 O11 73.2(4) . .
O9 W2 O11 81.8(4) . .
O13 W3 O14 102.8(5) . .
O13 W3 O9 98.6(2) . .
O14 W3 O9 87.2(2) . .
O13 W3 O9 98.6(2) . 18_556
O14 W3 O9 87.2(2) . 18_556
O9 W3 O9 162.8(5) . 18_556
O13 W3 O12 97.9(5) . .
O14 W3 O12 159.3(5) . .
O9 W3 O12 89.7(2) . .
O9 W3 O12 89.7(2) 18_556 .
O13 W3 O15 172.9(5) . .
O14 W3 O15 84.3(4) . .
O9 W3 O15 81.6(2) . .
O9 W3 O15 81.6(2) 18_556 .
O12 W3 O15 75.0(4) . .
O19 W4 O18 97.1(15) . .
O19 W4 O20 34.1(16) . .
O18 W4 O20 96.4(7) . .
O19 W4 W4 85.8(15) . 18_556
O18 W4 W4 99.0(6) . 18_556
O20 W4 W4 119.4(5) . 18_556
O19 W4 O19 65.3(18) . 18_556
O18 W4 O19 100.7(8) . 18_556
O20 W4 O19 99.0(7) . 18_556
W4 W4 O19 20.5(5) 18_556 18_556
O19 W4 O14 146.3(15) . .
O18 W4 O14 97.2(6) . .
O20 W4 O14 165.9(6) . .
W4 W4 O14 61.88(15) 18_556 .
O19 W4 O14 82.2(5) 18_556 .
O19 W4 O10 119.0(16) . .
O18 W4 O10 92.9(6) . .
O20 W4 O10 85.0(6) . .
W4 W4 O10 151.0(2) 18_556 .
O19 W4 O10 165.3(5) 18_556 .
O14 W4 O10 90.6(3) . .
O19 W4 W5 61.0(15) . .
O18 W4 W5 90.8(6) . .
O20 W4 W5 27.0(5) . .
W4 W4 W5 146.38(4) 18_556 .
O19 W4 W5 126.0(5) 18_556 .
O14 W4 W5 148.79(19) . .
O10 W4 W5 58.8(2) . .
O19 W4 O24 87.9(14) . .
O18 W4 O24 173.1(7) . .
O20 W4 O24 85.1(6) . .
W4 W4 O24 85.9(4) 18_556 .
O19 W4 O24 85.6(6) 18_556 .
O14 W4 O24 80.9(5) . .
O10 W4 O24 80.6(4) . .
W5 W4 O24 87.6(4) . .
O19 W4 K1 41.0(14) . .
O18 W4 K1 137.3(6) . .
O20 W4 K1 55.4(5) . .
W4 W4 K1 74.83(3) 18_556 .
O19 W4 K1 59.8(5) 18_556 .
O14 W4 K1 115.0(3) . .
O10 W4 K1 113.0(2) . .
W5 W4 K1 76.24(4) . .
O24 W4 K1 48.5(4) . .
O20 W5 O17 100.5(11) . .
O20 W5 O19 43.0(11) . .
O17 W5 O19 98.0(8) . .
O20 W5 O21 54.8(13) . .
O17 W5 O21 97.1(9) . .
O19 W5 O21 97.8(10) . .
O20 W5 W6 78.7(10) . .
O17 W5 W6 94.0(5) . .
O19 W5 W6 121.6(6) . .
O21 W5 W6 23.9(8) . .
O20 W5 O4 137.7(10) . .
O17 W5 O4 95.5(6) . .
O19 W5 O4 165.8(6) . .
O21 W5 O4 84.7(8) . .
W6 W5 O4 61.3(3) . .
O20 W5 O10 120.5(10) . .
O17 W5 O10 100.3(6) . .
O19 W5 O10 79.2(6) . .
O21 W5 O10 162.6(7) . .
W6 W5 O10 152.9(2) . .
O4 W5 O10 94.3(3) . .
O20 W5 W4 62.3(10) . .
O17 W5 W4 97.5(5) . .
O19 W5 W4 19.4(5) . .
O21 W5 W4 117.0(8) . .
W6 W5 W4 140.72(7) . .
O4 W5 W4 152.9(2) . .
O10 W5 W4 60.1(2) . .
O20 W5 O23 82.3(10) . .
O17 W5 O23 176.8(7) . .
O19 W5 O23 85.1(6) . .
O21 W5 O23 83.2(8) . .
W6 W5 O23 85.0(4) . .
O4 W5 O23 81.3(4) . .
O10 W5 O23 79.5(4) . .
W4 W5 O23 85.2(4) . .
O20 W5 K1 34.4(9) . .
O17 W5 K1 134.1(6) . .
O19 W5 K1 57.3(5) . .
O21 W5 K1 55.4(8) . .
W6 W5 K1 73.83(5) . .
O4 W5 K1 114.7(2) . .
O10 W5 K1 110.3(2) . .
W4 W5 K1 71.28(5) . .
O23 W5 K1 48.4(4) . .
O21 W6 O16 98.4(19) . .
O21 W6 W5 72.92(7) . .
O16 W6 W5 93.7(3) . .
O21 W6 W5 72.92(7) . 19_565
O16 W6 W5 93.7(3) . 19_565
W5 W6 W5 145.74(10) . 19_565
O21 W6 O20 45.8(5) . .
O16 W6 O20 97.4(8) . .
W5 W6 O20 27.1(5) . .
W5 W6 O20 118.6(5) 19_565 .
O21 W6 O20 45.8(5) . 19_565
O16 W6 O20 97.4(8) . 19_565
W5 W6 O20 118.6(5) . 19_565
W5 W6 O20 27.1(5) 19_565 19_565
O20 W6 O20 91.5(9) . 19_565
O21 W6 O4 131.1(5) . .
O16 W6 O4 96.3(7) . .
W5 W6 O4 59.8(2) . .
W5 W6 O4 151.7(2) 19_565 .
O20 W6 O4 86.3(5) . .
O20 W6 O4 166.3(5) 19_565 .
O21 W6 O4 131.1(5) . 19_565
O16 W6 O4 96.3(7) . 19_565
W5 W6 O4 151.7(2) . 19_565
W5 W6 O4 59.8(2) 19_565 19_565
O20 W6 O4 166.3(5) . 19_565
O20 W6 O4 86.3(5) 19_565 19_565
O4 W6 O4 92.8(5) . 19_565
O21 W6 O22 81.2(18) . .
O16 W6 O22 179.6(11) . .
W5 W6 O22 86.17(18) . .
W5 W6 O22 86.17(18) 19_565 .
O20 W6 O22 82.3(6) . .
O20 W6 O22 82.3(6) 19_565 .
O4 W6 O22 84.0(5) . .
O4 W6 O22 84.0(5) 19_565 .
O21 W6 K1 35.0(17) . .
O16 W6 K1 133.4(9) . .
W5 W6 K1 75.33(6) . .
W5 W6 K1 75.33(6) 19_565 .
O20 W6 K1 54.1(4) . .
O20 W6 K1 54.1(4) 19_565 .
O4 W6 K1 114.8(2) . .
O4 W6 K1 114.8(2) 19_565 .
O22 W6 K1 46.2(6) . .
O8 Co1 O8 174.2(5) 14_655 .
O8 Co1 N1 88.3(4) 14_655 14_655
O8 Co1 N1 87.7(4) . 14_655
O8 Co1 N1 87.7(4) 14_655 .
O8 Co1 N1 88.3(4) . .
N1 Co1 N1 94.2(7) 14_655 .
O8 Co1 O1W 90.8(4) 14_655 .
O8 Co1 O1W 93.4(4) . .
N1 Co1 O1W 90.4(5) 14_655 .
N1 Co1 O1W 175.1(5) . .
O8 Co1 O1W 93.4(4) 14_655 14_655
O8 Co1 O1W 90.8(4) . 14_655
N1 Co1 O1W 175.1(5) 14_655 14_655
N1 Co1 O1W 90.4(5) . 14_655
O1W Co1 O1W 85.1(6) . 14_655
O22 P1 O22 112(2) . 2_765
O22 P1 O5 107.0(5) . .
O22 P1 O5 107.0(4) 2_765 .
O22 P1 O5 107.0(4) . 2_765
O22 P1 O5 107.0(5) 2_765 2_765
O5 P1 O5 117.3(12) . 2_765
O22 P1 P2 81.4(4) . .
O22 P1 P2 81.4(4) 2_765 .
O5 P1 P2 46.7(5) . .
O5 P1 P2 164.1(9) 2_765 .
O22 P1 P2 81.4(4) . 2_765
O22 P1 P2 81.4(4) 2_765 2_765
O5 P1 P2 164.1(9) . 2_765
O5 P1 P2 46.7(5) 2_765 2_765
P2 P1 P2 149.2(9) . 2_765
O22 P1 K1 81.2(10) 2_765 .
O5 P1 K1 118.0(5) . .
O5 P1 K1 118.0(5) 2_765 .
P2 P1 K1 76.1(4) . .
P2 P1 K1 76.1(4) 2_765 .
O22 P1 K1 81.2(10) . 17_766
O5 P1 K1 118.0(5) . 17_766
O5 P1 K1 118.0(5) 2_765 17_766
P2 P1 K1 76.1(4) . 17_766
P2 P1 K1 76.1(4) 2_765 17_766
K1 P1 K1 50.9(3) . 17_766
O23 P2 O23 113.5(12) . 20_755
O23 P2 O5 106.9(7) . .
O23 P2 O5 106.9(7) 20_755 .
O23 P2 O11 104.2(7) . .
O23 P2 O11 104.2(7) 20_755 .
O5 P2 O11 121.5(8) . .
O23 P2 P1 79.7(7) . .
O23 P2 P1 79.7(7) 20_755 .
O5 P2 P1 51.0(6) . .
O11 P2 P1 172.5(8) . .
O23 P2 P3 78.9(7) . .
O23 P2 P3 78.9(7) 20_755 .
O5 P2 P3 168.6(7) . .
O11 P2 P3 47.1(5) . .
P1 P2 P3 140.4(6) . .
O24 P3 O24 107.2(12) . 20_755
O24 P3 O15 108.8(7) . .
O24 P3 O15 108.8(7) 20_755 .
O24 P3 O11 106.4(8) . .
O24 P3 O11 106.4(8) 20_755 .
O15 P3 O11 118.7(8) . .
O24 P3 P3 80.8(7) . 18_556
O24 P3 P3 80.8(7) 20_755 18_556
O15 P3 P3 48.5(5) . 18_556
O11 P3 P3 167.2(5) . 18_556
O24 P3 P2 78.7(7) . .
O24 P3 P2 78.7(7) 20_755 .
O15 P3 P2 166.4(7) . .
O11 P3 P2 47.7(5) . .
P3 P3 P2 145.0(3) 18_556 .
W1 O1 W1 155.4(7) . 19_565
W1 O2 W1 119.1(5) . 20_755
W1 O4 W5 145.3(5) . .
W1 O4 W6 144.5(5) . .
W5 O4 W6 58.9(2) . .
P2 O5 P1 82.3(8) . .
P2 O5 W1 121.3(5) . 20_755
P1 O5 W1 121.5(5) . 20_755
P2 O5 W1 121.3(5) . .
P1 O5 W1 121.5(5) . .
W1 O5 W1 92.5(4) 20_755 .
W2 O6 W1 153.7(5) . .
W2 O7 W2 117.2(6) . 20_755
W2 O8 Co1 149.2(5) . .
W3 O9 W2 156.4(5) . .
W2 O10 W5 144.6(4) . .
W2 O10 W4 146.9(4) . .
W5 O10 W4 61.1(2) . .
P3 O11 P2 85.1(7) . .
P3 O11 W2 120.6(4) . 20_755
P2 O11 W2 118.2(5) . 20_755
P3 O11 W2 120.6(4) . .
P2 O11 W2 118.2(5) . .
W2 O11 W2 96.3(5) 20_755 .
W3 O12 W3 117.3(7) 3_756 .
W3 O14 W4 147.0(4) . .
W3 O14 W4 147.0(4) . 18_556
W4 O14 W4 56.2(3) . 18_556
P3 O15 P3 82.9(10) . 18_556
P3 O15 W3 121.14(19) . 3_756
P3 O15 W3 121.14(19) 18_556 3_756
P3 O15 W3 121.14(19) . .
P3 O15 W3 121.14(19) 18_556 .
W3 O15 W3 92.7(5) 3_756 .
W4 O19 O20 129(2) . .
W4 O19 O19 94.2(15) . 18_556
O20 O19 O19 136.3(11) . 18_556
W4 O19 W5 99.6(17) . .
O19 O19 W5 165.2(5) 18_556 .
W4 O19 W4 73.7(15) . 18_556
O20 O19 W4 156.2(14) . 18_556
W5 O19 W4 171.4(11) . 18_556
W4 O19 K1 130.6(16) . .
O20 O19 K1 71.7(10) . .
O19 O19 K1 73.4(3) 18_556 .
W5 O19 K1 93.4(6) . .
W4 O19 K1 87.3(6) 18_556 .
W5 O20 O19 107.8(16) . .
W5 O20 O21 95.8(15) . .
O19 O20 O21 156.3(18) . .
W5 O20 W4 90.6(11) . .
O21 O20 W4 172.2(14) . .
W5 O20 W6 74.2(10) . .
O19 O20 W6 176.9(14) . .
W4 O20 W6 164.0(10) . .
W5 O20 K1 135.5(11) . .
O19 O20 K1 83.9(10) . .
O21 O20 K1 77.8(10) . .
W4 O20 K1 94.6(6) . .
W6 O20 K1 93.0(5) . .
P1 O22 O23 97.6(10) . .
P1 O22 O23 97.6(10) . 19_565
O23 O22 O23 152.5(19) . 19_565
P1 O22 W6 130.6(14) . .
O23 O22 W6 93.6(10) . .
O23 O22 W6 93.6(10) 19_565 .
P1 O22 K1 132.8(14) . .
O23 O22 K1 76.4(10) . .
O23 O22 K1 76.4(10) 19_565 .
W6 O22 K1 96.5(8) . .
P2 O23 O22 101.3(12) . .
P2 O23 O24 99.7(10) . .
O22 O23 O24 137.1(13) . .
P2 O23 W5 133.9(9) . .
O22 O23 W5 95.0(11) . .
O24 O23 W5 96.7(8) . .
P2 O23 K1 131.6(9) . .
O22 O23 K1 69.1(9) . .
O24 O23 K1 69.0(7) . .
W5 O23 K1 94.5(5) . .
P3 O24 O24 99.2(7) . 18_556
P3 O24 O23 102.6(10) . .
O24 O24 O23 146.5(7) 18_556 .
P3 O24 W4 131.2(9) . .
O24 O24 W4 94.1(4) 18_556 .
O23 O24 W4 90.4(7) . .
P3 O24 K1 136.7(9) . .
O24 O24 K1 73.2(3) 18_556 .
O23 O24 K1 73.5(7) . .
W4 O24 K1 92.1(5) . .
C1 N1 C2 105.1(12) . .
C1 N1 Co1 125.3(10) . .
C2 N1 Co1 128.7(9) . .
C1 N2 C5 125.2(12) . .
C1 N2 C3 103.5(12) . .
C5 N2 C3 130.8(13) . .
N2 C1 N1 116.8(12) . .
C3 C2 N1 104.8(13) . .
C2 C3 N2 109.7(15) . .
C5 C4 C5 119(2) . 20_655
N2 C5 C4 119.2(14) . .
N2 C5 C6 121.7(12) . .
C4 C5 C6 119.1(13) . .
C7 C6 C5 121.4(14) . .
C6 C7 C6 119(2) 20_655 .
W6 O21 O20 112.5(11) . .
W6 O21 O20 112.5(11) . 19_565
O20 O21 O20 135(2) . 19_565
W6 O21 W5 83.2(8) . .
O20 O21 W5 163.9(18) 19_565 .
W6 O21 W5 83.2(8) . 19_565
O20 O21 W5 163.9(18) . 19_565
W5 O21 W5 166.1(15) . 19_565
W6 O21 K1 136(2) . .
O20 O21 K1 72.5(11) . .
O20 O21 K1 72.5(11) 19_565 .
W5 O21 K1 94.0(7) . .
W5 O21 K1 94.0(7) 19_565 .
O2W K1 O22 81.4(5) . .
O2W K1 O22 81.4(5) 17_766 .
O2W K1 O22 81.4(5) . 18_556
O2W K1 O22 81.4(5) 17_766 18_556
O22 K1 O22 162.7(11) . 18_556
O2W K1 O24 79.7(4) . 18_556
O2W K1 O24 79.7(4) 17_766 18_556
O22 K1 O24 105.0(3) . 18_556
O22 K1 O24 71.8(3) 18_556 18_556
O2W K1 O24 79.7(4) . .
O2W K1 O24 79.7(4) 17_766 .
O22 K1 O24 71.8(3) . .
O22 K1 O24 105.0(3) 18_556 .
O24 K1 O24 33.6(6) 18_556 .
O2W K1 O24 79.7(4) . 19_565
O2W K1 O24 79.7(4) 17_766 19_565
O22 K1 O24 71.8(3) . 19_565
O22 K1 O24 105.0(3) 18_556 19_565
O24 K1 O24 159.4(7) 18_556 19_565
O24 K1 O24 140.3(6) . 19_565
O2W K1 O24 79.7(4) . 4_566
O2W K1 O24 79.7(4) 17_766 4_566
O22 K1 O24 105.0(3) . 4_566
O22 K1 O24 71.8(3) 18_556 4_566
O24 K1 O24 140.3(6) 18_556 4_566
O24 K1 O24 159.4(7) . 4_566
O24 K1 O24 33.6(6) 19_565 4_566
O2W K1 O23 81.7(4) . 18_556
O2W K1 O23 81.7(4) 17_766 18_556
O22 K1 O23 141.3(4) . 18_556
O22 K1 O23 34.5(3) 18_556 18_556
O24 K1 O23 37.5(4) 18_556 18_556
O24 K1 O23 71.1(4) . 18_556
O24 K1 O23 137.8(5) 19_565 18_556
O24 K1 O23 105.8(4) 4_566 18_556
O2W K1 O23 81.7(4) . 19_565
O2W K1 O23 81.7(4) 17_766 19_565
O22 K1 O23 34.5(3) . 19_565
O22 K1 O23 141.3(4) 18_556 19_565
O24 K1 O23 137.8(5) 18_556 19_565
O24 K1 O23 105.8(4) . 19_565
O24 K1 O23 37.5(4) 19_565 19_565
O24 K1 O23 71.1(4) 4_566 19_565
O23 K1 O23 163.3(7) 18_556 19_565
O2W K1 O23 81.7(4) . .
O2W K1 O23 81.7(4) 17_766 .
O22 K1 O23 34.5(3) . .
O22 K1 O23 141.3(4) 18_556 .
O24 K1 O23 71.1(4) 18_556 .
O24 K1 O23 37.5(4) . .
O24 K1 O23 105.8(4) 19_565 .
O24 K1 O23 137.8(5) 4_566 .
O23 K1 O23 108.5(6) 18_556 .
O23 K1 O23 69.0(6) 19_565 .
O2W K1 O23 81.7(4) . 4_566
O2W K1 O23 81.7(4) 17_766 4_566
O22 K1 O23 141.3(4) . 4_566
O22 K1 O23 34.5(3) 18_556 4_566
O24 K1 O23 105.8(4) 18_556 4_566
O24 K1 O23 137.8(5) . 4_566
O24 K1 O23 71.1(4) 19_565 4_566
O24 K1 O23 37.5(4) 4_566 4_566
O23 K1 O23 69.0(6) 18_556 4_566
O23 K1 O23 108.5(6) 19_565 4_566
O23 K1 O23 163.3(7) . 4_566
K1 O2W O2W 180.000(15) . 17_766
K1 O2W K1 180.000(1) . 17_766

loop_
_geom_bond_atom_site_label_1
_geom_bond_atom_site_label_2
_geom_bond_distance
_geom_bond_site_symmetry_2
W1 O3 1.693(8) .
W1 O4 1.879(8) .
W1 O2 1.924(5) .
W1 O1 1.937(3) .
W1 O6 1.986(9) .
W1 O5 2.295(8) .
W2 O8 1.733(7) .
W2 O10 1.853(7) .
W2 O6 1.904(9) .
W2 O7 1.929(7) .
W2 O9 1.941(9) .
W2 O11 2.210(8) .
W3 O13 1.681(11) .
W3 O14 1.850(11) .
W3 O9 1.897(9) .
W3 O9 1.897(9) 18_556
W3 O12 1.955(7) .
W3 O15 2.307(10) .
W4 O19 0.686(17) .
W4 O18 1.788(18) .
W4 O20 1.799(16) .
W4 W4 1.876(2) 18_556
W4 O19 1.949(18) 18_556
W4 O14 1.990(10) .
W4 O10 2.011(8) .
W4 W5 2.0319(14) .
W4 O24 2.278(14) .
W4 K1 3.584(5) .
W5 O20 0.924(16) .
W5 O17 1.737(16) .
W5 O19 1.802(18) .
W5 O21 1.875(3) .
W5 W6 1.9480(10) .
W5 O4 1.965(8) .
W5 O10 1.985(7) .
W5 O23 2.224(14) .
W5 K1 3.676(5) .
W6 O21 0.79(3) .
W6 O16 1.68(2) .
W6 W5 1.9480(10) 19_565
W6 O20 1.986(16) .
W6 O20 1.986(16) 19_565
W6 O4 1.994(8) .
W6 O4 1.994(8) 19_565
W6 O22 2.22(2) .
W6 K1 3.649(5) .
Co1 O8 2.094(7) 14_655
Co1 O8 2.094(7) .
Co1 N1 2.103(12) 14_655
Co1 N1 2.103(12) .
Co1 O1W 2.133(11) .
Co1 O1W 2.133(11) 14_655
P1 O22 1.52(2) .
P1 O22 1.52(2) 2_765
P1 O5 1.650(14) .
P1 O5 1.650(14) 2_765
P1 P2 2.103(9) .
P1 P2 2.103(9) 2_765
P1 K1 3.850(14) .
P1 K1 3.850(14) 17_766
P2 O23 1.501(15) .
P2 O23 1.501(15) 20_755
P2 O5 1.546(15) .
P2 O11 1.728(15) .
P2 P3 2.327(13) .
P3 O24 1.461(14) .
P3 O24 1.461(15) 20_755
P3 O15 1.527(14) .
P3 O11 1.712(16) .
P3 P3 2.02(2) 18_556
O1 W1 1.937(3) 19_565
O2 W1 1.924(5) 20_755
O5 W1 2.295(8) 20_755
O7 W2 1.929(7) 20_755
O11 W2 2.210(8) 20_755
O12 W3 1.955(7) 3_756
O14 W4 1.990(10) 18_556
O15 P3 1.527(14) 18_556
O15 W3 2.307(10) 3_756
O19 O20 1.29(2) .
O19 O19 1.78(4) 18_556
O19 W4 1.949(18) 18_556
O19 K1 3.100(18) .
O20 O21 1.541(19) .
O20 K1 2.959(17) .
O22 O23 1.608(16) .
O22 O23 1.608(16) 19_565
O22 K1 2.65(2) .
O23 O24 1.75(2) .
O23 K1 2.759(14) .
O24 O24 1.55(3) 18_556
O24 K1 2.686(14) .
N1 C1 1.303(17) .
N1 C2 1.41(2) .
N2 C1 1.291(18) .
N2 C5 1.376(17) .
N2 C3 1.385(19) .
C2 C3 1.38(2) .
C4 C5 1.378(17) .
C4 C5 1.378(17) 20_655
C5 C6 1.41(2) .
C6 C7 1.343(17) .
C7 C6 1.343(17) 20_655
O21 O20 1.541(19) 19_565
O21 W5 1.875(3) 19_565
O21 K1 3.03(3) .
K1 O2W 0.76(4) .
K1 O2W 2.55(4) 17_766
K1 O22 2.65(2) 18_556
K1 O24 2.686(14) 18_556
K1 O24 2.686(14) 19_565
K1 O24 2.686(14) 4_566
K1 O23 2.759(14) 18_556
K1 O23 2.759(14) 19_565
K1 O23 2.759(14) 4_566
O2W O2W 1.79(8) 17_766
O2W K1 2.55(4) 17_766

loop_
_platon_squeeze_void_nr
_platon_squeeze_void_average_x
_platon_squeeze_void_average_y
_platon_squeeze_void_average_z
_platon_squeeze_void_volume
_platon_squeeze_void_count_electrons
_platon_squeeze_void_content
1 0.372 0.000 -0.004 2640 2372 ' '
2 0.250 0.250 0.250 23 18 ' '
3 0.750 0.250 0.250 23 19 ' '
4 0.250 0.250 0.750 23 19 ' '
5 0.750 0.250 0.750 23 18 ' '
6 -0.009 0.500 0.068 2640 2372 ' '
7 0.250 0.750 0.250 23 19 ' '
8 0.750 0.750 0.250 23 18 ' '
9 0.250 0.750 0.750 23 18 ' '
10 0.750 0.750 0.750 23 19 ' '
